data_7025135
loop_
_publ_author_name
'Inglis, Ross'
'Stoumpos, Constantinos C.'
'Prescimone, Alessandro'
'Siczek, Milosz'
'Lis, Tadeusz'
'Wernsdorfer, Wolfgang'
'Brechin, Euan K.'
'Milios, Constantinos J.'

_publ_section_title
;
 Ferromagnetic manganese &#x201C;cubes&#x201D;: from PSII to
 single-molecule magnets
;
_journal_issue 20
_journal_name_full 'Dalton Transactions'
_journal_page_first 4777
_journal_paper_doi 10.1039/b925248g
_journal_volume 39
_journal_year 2010
_chemical_compound_source 'Ross Inglis, RI885'
_chemical_formula_moiety 'C88 H60 Mn4 N8 O16, 3(C4 H10 O)'
_chemical_formula_sum 'C100 H90 Mn4 N8 O19'
_chemical_formula_weight 1927.57
_space_group_IT_number 15
_symmetry_cell_setting monoclinic
_symmetry_space_group_name_Hall '-C 2yc'
_symmetry_space_group_name_H-M 'C 1 2/c 1'
_atom_sites_solution_hydrogens geom
_atom_sites_solution_primary direct
_audit_creation_date 08-04-14
_audit_creation_method CRYSTALS_ver_12.85
_cell_angle_alpha 90
_cell_angle_beta 92.985(1)
_cell_angle_gamma 90
_cell_formula_units_Z 8
_cell_length_a 21.8339(5)
_cell_length_b 20.0435(4)
_cell_length_c 39.9737(9)
_cell_measurement_reflns_used 9190
_cell_measurement_temperature 150
_cell_measurement_theta_max 30
_cell_measurement_theta_min 2
_cell_volume 17469.9(7)
_computing_cell_refinement 'SAINT (Siemens ,1995)'
_computing_data_collection 'SMART (Siemens, 1993)'
_computing_data_reduction 'SAINT (Siemens ,1995)'
_computing_molecular_graphics 'CAMERON (Watkin et al., 1996)'
_computing_publication_material 'CRYSTALS (Betteridge et al., 2003)'
_computing_structure_refinement 'CRYSTALS (Betteridge et al., 2003)'
_computing_structure_solution 'SHELXS 86 (Sheldrick, 1986)'
_diffrn_ambient_temperature 150
_diffrn_measured_fraction_theta_full 0.997
_diffrn_measured_fraction_theta_max 0.951
_diffrn_measurement_device 'Bruker SMART'
_diffrn_measurement_device_type Area
_diffrn_measurement_method \w
_diffrn_radiation_monochromator graphite
_diffrn_radiation_type 'Mo K\a'
_diffrn_radiation_wavelength 0.71073
_diffrn_reflns_av_R_equivalents 0.086
_diffrn_reflns_limit_h_max 31
_diffrn_reflns_limit_h_min -31
_diffrn_reflns_limit_k_max 27
_diffrn_reflns_limit_k_min 0
_diffrn_reflns_limit_l_max 56
_diffrn_reflns_limit_l_min 0
_diffrn_reflns_number 101048
_diffrn_reflns_theta_full 28.325
_diffrn_reflns_theta_max 30.457
_diffrn_reflns_theta_min 1.020
_diffrn_standards_number 0
_exptl_absorpt_coefficient_mu 0.644
_exptl_absorpt_correction_T_max 0.91
_exptl_absorpt_correction_T_min 0.46
_exptl_absorpt_correction_type multi-scan
_exptl_absorpt_process_details 'SADABS (Siemens, 1996)'
_exptl_crystal_colour black
_exptl_crystal_density_diffrn 1.47
_exptl_crystal_density_method 'not measured'
_exptl_crystal_description block
_exptl_crystal_F_000 7312
_exptl_crystal_recrystallization_method
;
Diffusion of MeCN and Et~2~O.
;
_exptl_crystal_size_max 0.36
_exptl_crystal_size_mid 0.18
_exptl_crystal_size_min 0.15
_refine_diff_density_max 1.35
_refine_diff_density_min -1.36
_refine_ls_extinction_method None
_refine_ls_goodness_of_fit_ref 1.0005
_refine_ls_hydrogen_treatment constr
_refine_ls_matrix_type full
_refine_ls_number_parameters 1090
_refine_ls_number_reflns 25252
_refine_ls_number_restraints 0
_refine_ls_R_factor_all 0.1338
_refine_ls_R_factor_gt 0.0794
_refine_ls_shift/su_max 0.000440
_refine_ls_structure_factor_coef Fsqd
_refine_ls_weighting_details
;
Method= Quasi-Unit weights
W = 1.0 or 1./2F
;
_refine_ls_weighting_scheme calc
_refine_ls_wR_factor_all 0.2186
_refine_ls_wR_factor_gt 0.1630
_refine_ls_wR_factor_ref 0.2186
_reflns_limit_h_max 31
_reflns_limit_h_min -31
_reflns_limit_k_max 27
_reflns_limit_k_min 0
_reflns_limit_l_max 56
_reflns_limit_l_min 0
_reflns_number_gt 14760
_reflns_number_total 25252
_reflns_threshold_expression I>2.0\s(I)
_oxford_diffrn_Wilson_B_factor 0.00
_oxford_diffrn_Wilson_scale 0.00
_oxford_refine_ls_r_factor_ref 0.1338
_oxford_refine_ls_scale 0.09221(2)
_oxford_reflns_number_all 25252
_oxford_reflns_threshold_expression_ref I>-10.0\s(I)
_oxford_structure_analysis_title 'eb8072 in C2/c'
_cod_data_source_file b925248g.txt
_cod_data_source_block EB8072
_cod_depositor_comments
;
The following automatic conversions were performed:

'_symmetry_cell_setting' value 'Monoclinic' changed to 'monoclinic'
according to /home/saulius/struct/CIF-dictionaries/cif_core.dic
dictionary named 'cif_core.dic' version 2.4.2 from 2011-04-26.

Automatic conversion script
Id: cif_fix_values 1891 2012-01-12 08:04:46Z andrius 
;
_cod_original_sg_symbol_H-M 'C 1 2/c 1 '
_cod_database_code 7025135

loop_
_symmetry_equiv_pos_as_xyz
x,y,z
-x,-y,-z
x+1/2,y+1/2,z
-x+1/2,-y+1/2,-z
-x,y,-z+1/2
x,-y,z+1/2
-x+1/2,y+1/2,-z+1/2
x+1/2,-y+1/2,z+1/2

loop_
_atom_site_label
_atom_site_type_symbol
_atom_site_fract_x
_atom_site_fract_y
_atom_site_fract_z
_atom_site_U_iso_or_equiv
_atom_site_occupancy
_atom_site_adp_type
_atom_site_refinement_flags_posn
Mn1 Mn 0.31561(3) 0.03632(4) 0.099923(18) 0.0166 1.0000 Uani .
Mn2 Mn 0.23315(3) -0.11675(4) 0.108220(18) 0.0161 1.0000 Uani .
Mn3 Mn 0.25632(3) -0.03536(4) 0.186507(19) 0.0188 1.0000 Uani .
Mn4 Mn 0.16781(3) 0.06582(4) 0.129508(18) 0.0160 1.0000 Uani .
O5 O 0.29235(16) 0.10643(17) 0.06864(9) 0.0210 1.0000 Uani .
C6 C 0.3311(2) 0.1373(2) 0.04892(13) 0.0208 1.0000 Uani .
C7 C 0.3163(2) 0.2044(3) 0.03872(14) 0.0241 1.0000 Uani .
C8 C 0.3531(3) 0.2391(3) 0.01923(15) 0.0292 1.0000 Uani .
C9 C 0.4095(2) 0.2126(3) 0.00904(14) 0.0260 1.0000 Uani .
C10 C 0.4256(2) 0.1466(3) 0.01877(13) 0.0232 1.0000 Uani .
C11 C 0.3829(2) 0.1070(3) 0.03666(13) 0.0222 1.0000 Uani .
C12 C 0.3926(2) 0.0352(3) 0.03835(13) 0.0230 1.0000 Uani .
N13 N 0.36480(19) -0.0037(2) 0.05783(11) 0.0204 1.0000 Uani .
O14 O 0.37848(18) -0.07109(18) 0.05262(11) 0.0292 1.0000 Uani .
C15 C 0.4509(3) 0.2509(3) -0.00912(14) 0.0294 1.0000 Uani .
C16 C 0.5062(3) 0.2261(3) -0.01664(15) 0.0327 1.0000 Uani .
C17 C 0.5238(3) 0.1620(3) -0.00615(15) 0.0316 1.0000 Uani .
C18 C 0.4843(2) 0.1231(3) 0.01088(14) 0.0256 1.0000 Uani .
O19 O 0.38504(16) 0.08006(18) 0.11773(10) 0.0238 1.0000 Uani .
C20 C 0.4391(2) 0.0538(3) 0.12665(13) 0.0219 1.0000 Uani .
C21 C 0.4918(3) 0.0946(3) 0.12402(17) 0.0321 1.0000 Uani .
C22 C 0.5485(3) 0.0717(3) 0.13280(16) 0.0342 1.0000 Uani .
C23 C 0.5583(2) 0.0060(3) 0.14509(15) 0.0296 1.0000 Uani .
C24 C 0.5066(2) -0.0360(3) 0.14914(14) 0.0266 1.0000 Uani .
C25 C 0.4466(2) -0.0114(3) 0.13889(13) 0.0219 1.0000 Uani .
C26 C 0.3935(2) -0.0523(2) 0.14409(12) 0.0186 1.0000 Uani .
N27 N 0.34009(18) -0.0417(2) 0.12939(10) 0.0181 1.0000 Uani .
O28 O 0.29392(15) -0.08187(16) 0.14140(9) 0.0182 1.0000 Uani .
C29 C 0.6176(3) -0.0182(3) 0.15390(16) 0.0363 1.0000 Uani .
C30 C 0.6267(3) -0.0807(4) 0.16649(16) 0.0376 1.0000 Uani .
C31 C 0.5765(3) -0.1213(3) 0.17078(16) 0.0366 1.0000 Uani .
C32 C 0.5177(3) -0.1005(3) 0.16234(15) 0.0306 1.0000 Uani .
O33 O 0.29466(15) -0.15429(17) 0.08169(9) 0.0194 1.0000 Uani .
C34 C 0.2892(2) -0.2126(3) 0.06592(13) 0.0229 1.0000 Uani .
C35 C 0.3197(3) -0.2195(3) 0.03550(14) 0.0276 1.0000 Uani .
C36 C 0.3174(3) -0.2768(3) 0.01774(16) 0.0333 1.0000 Uani .
C37 C 0.2826(3) -0.3317(3) 0.02764(15) 0.0297 1.0000 Uani .
C38 C 0.2514(3) -0.3268(3) 0.05763(14) 0.0262 1.0000 Uani .
C39 C 0.2579(2) -0.2681(3) 0.07814(14) 0.0262 1.0000 Uani .
C40 C 0.2362(3) -0.2694(3) 0.11193(14) 0.0278 1.0000 Uani .
N41 N 0.2320(2) -0.2177(2) 0.13036(11) 0.0224 1.0000 Uani .
O42 O 0.2124(2) -0.2336(2) 0.16222(10) 0.0349 1.0000 Uani .
C43 C 0.2752(3) -0.3891(3) 0.00714(16) 0.0349 1.0000 Uani .
C44 C 0.2374(3) -0.4396(3) 0.01544(17) 0.0390 1.0000 Uani .
C45 C 0.2060(4) -0.4352(3) 0.04471(19) 0.0478 1.0000 Uani .
C46 C 0.2122(4) -0.3809(3) 0.06560(18) 0.0428 1.0000 Uani .
O47 O 0.16858(16) -0.14320(18) 0.07846(9) 0.0214 1.0000 Uani .
C48 C 0.1162(2) -0.1704(3) 0.08752(12) 0.0198 1.0000 Uani .
C49 C 0.0903(3) -0.2214(3) 0.06643(13) 0.0245 1.0000 Uani .
C50 C 0.0337(3) -0.2459(3) 0.07153(14) 0.0260 1.0000 Uani .
C51 C -0.0001(2) -0.2241(3) 0.09858(13) 0.0233 1.0000 Uani .
C52 C 0.0260(2) -0.1780(3) 0.12180(12) 0.0200 1.0000 Uani .
C53 C 0.0853(2) -0.1508(2) 0.11566(12) 0.0172 1.0000 Uani .
C54 C 0.1108(2) -0.1001(2) 0.13724(12) 0.0196 1.0000 Uani .
N55 N 0.16816(18) -0.08298(19) 0.13791(10) 0.0161 1.0000 Uani .
O56 O 0.18162(15) -0.02724(16) 0.15754(9) 0.0185 1.0000 Uani .
C57 C -0.0601(3) -0.2493(3) 0.10350(17) 0.0325 1.0000 Uani .
C58 C -0.0908(3) -0.2311(4) 0.13049(19) 0.0417 1.0000 Uani .
C59 C -0.0642(3) -0.1870(4) 0.15406(18) 0.0422 1.0000 Uani .
C60 C -0.0074(2) -0.1612(3) 0.14983(16) 0.0310 1.0000 Uani .
O61 O 0.23678(18) -0.12300(18) 0.20058(9) 0.0248 1.0000 Uani .
C62 C 0.2459(2) -0.1440(3) 0.23214(13) 0.0237 1.0000 Uani .
C63 C 0.2751(3) -0.2067(3) 0.23685(14) 0.0283 1.0000 Uani .
C64 C 0.2825(3) -0.2341(3) 0.26778(15) 0.0290 1.0000 Uani .
C65 C 0.2611(2) -0.2017(3) 0.29631(13) 0.0251 1.0000 Uani .
C66 C 0.2327(2) -0.1380(3) 0.29239(13) 0.0227 1.0000 Uani .
C67 C 0.2259(2) -0.1081(3) 0.25952(13) 0.0222 1.0000 Uani .
C68 C 0.1960(2) -0.0439(3) 0.25517(13) 0.0255 1.0000 Uani .
N69 N 0.1996(2) -0.0078(2) 0.22914(11) 0.0235 1.0000 Uani .
O70 O 0.1656(2) 0.0515(2) 0.23099(11) 0.0382 1.0000 Uani .
C71 C 0.2673(3) -0.2309(3) 0.32815(14) 0.0288 1.0000 Uani .
C72 C 0.2468(3) -0.2002(3) 0.35585(14) 0.0320 1.0000 Uani .
C73 C 0.2193(3) -0.1367(3) 0.35209(15) 0.0335 1.0000 Uani .
C74 C 0.2128(2) -0.1064(3) 0.32151(14) 0.0273 1.0000 Uani .
O75 O 0.33156(17) -0.0352(2) 0.21084(10) 0.0269 1.0000 Uani .
C76 C 0.3588(2) 0.0157(3) 0.22624(13) 0.0239 1.0000 Uani .
C77 C 0.4018(3) 0.0004(4) 0.25317(15) 0.0361 1.0000 Uani .
C78 C 0.4318(3) 0.0493(4) 0.27045(17) 0.0442 1.0000 Uani .
C79 C 0.4216(3) 0.1177(4) 0.26292(14) 0.0373 1.0000 Uani .
C80 C 0.3814(2) 0.1356(3) 0.23521(14) 0.0280 1.0000 Uani .
C81 C 0.3509(2) 0.0827(3) 0.21632(13) 0.0225 1.0000 Uani .
C82 C 0.3153(2) 0.0977(3) 0.18596(12) 0.0212 1.0000 Uani .
N83 N 0.27679(18) 0.0573(2) 0.17140(10) 0.0192 1.0000 Uani .
O84 O 0.25577(15) 0.07722(17) 0.13935(9) 0.0190 1.0000 Uani .
C85 C 0.4495(3) 0.1688(4) 0.28267(18) 0.0492 1.0000 Uani .
C86 C 0.4381(4) 0.2339(5) 0.2760(2) 0.0572 1.0000 Uani .
C87 C 0.3994(4) 0.2517(4) 0.2484(2) 0.0513 1.0000 Uani .
C88 C 0.3717(3) 0.2033(3) 0.22844(16) 0.0348 1.0000 Uani .
O89 O 0.14589(16) 0.11372(18) 0.16859(9) 0.0220 1.0000 Uani .
C90 C 0.0945(2) 0.1506(2) 0.16719(13) 0.0207 1.0000 Uani .
C91 C 0.0573(3) 0.1475(3) 0.19566(15) 0.0326 1.0000 Uani .
C92 C 0.0019(3) 0.1794(3) 0.19511(18) 0.0409 1.0000 Uani .
C93 C -0.0203(3) 0.2162(3) 0.16684(17) 0.0312 1.0000 Uani .
C94 C 0.0169(2) 0.2226(3) 0.13918(14) 0.0255 1.0000 Uani .
C95 C 0.0763(2) 0.1913(2) 0.14036(13) 0.0201 1.0000 Uani .
C96 C 0.1174(2) 0.2046(2) 0.11339(13) 0.0206 1.0000 Uani .
N97 N 0.1605(2) 0.1655(2) 0.10595(11) 0.0213 1.0000 Uani .
O98 O 0.19495(19) 0.18990(19) 0.08022(10) 0.0300 1.0000 Uani .
C99 C -0.0796(3) 0.2444(3) 0.1651(2) 0.0397 1.0000 Uani .
C100 C -0.1017(3) 0.2765(3) 0.1377(2) 0.0426 1.0000 Uani .
C101 C -0.0654(3) 0.2838(3) 0.11004(19) 0.0412 1.0000 Uani .
C102 C -0.0072(3) 0.2572(3) 0.11074(17) 0.0327 1.0000 Uani .
O103 O 0.08606(15) 0.04670(18) 0.11546(9) 0.0200 1.0000 Uani .
C104 C 0.0627(2) 0.0585(2) 0.08490(13) 0.0201 1.0000 Uani .
C105 C 0.0005(2) 0.0796(3) 0.08136(14) 0.0260 1.0000 Uani .
C106 C -0.0273(2) 0.0903(3) 0.05047(14) 0.0262 1.0000 Uani .
C107 C 0.0052(2) 0.0822(2) 0.02079(13) 0.0221 1.0000 Uani .
C108 C 0.0675(2) 0.0635(2) 0.02316(13) 0.0223 1.0000 Uani .
C109 C 0.0958(2) 0.0496(2) 0.05591(12) 0.0167 1.0000 Uani .
C110 C 0.1557(2) 0.0209(2) 0.05901(11) 0.0168 1.0000 Uani .
N111 N 0.18957(18) 0.0224(2) 0.08637(10) 0.0159 1.0000 Uani .
O112 O 0.24295(14) -0.01571(16) 0.08616(9) 0.0171 1.0000 Uani .
C113 C -0.0235(3) 0.0950(3) -0.01115(14) 0.0278 1.0000 Uani .
C114 C 0.0088(3) 0.0896(3) -0.03952(15) 0.0320 1.0000 Uani .
C115 C 0.0710(3) 0.0734(3) -0.03693(14) 0.0317 1.0000 Uani .
C116 C 0.1000(3) 0.0602(3) -0.00640(14) 0.0267 1.0000 Uani .
O117 O 0.1434(2) 0.4173(2) 0.05501(12) 0.0382 1.0000 Uani .
C118 C 0.0865(3) 0.4059(3) 0.06900(17) 0.0395 1.0000 Uani .
C119 C 0.0459(4) 0.4655(4) 0.06167(18) 0.0495 1.0000 Uani .
C120 C 0.1863(4) 0.3663(4) 0.06261(19) 0.0465 1.0000 Uani .
C121 C 0.2457(4) 0.3834(4) 0.0483(2) 0.0578 1.0000 Uani .
H1051 H -0.0215 0.0860 0.1003 0.0310 1.0000 Uiso R
H1061 H -0.0683 0.1026 0.0486 0.0309 1.0000 Uiso R
H1101 H 0.1706 0.0000 0.0404 0.0200 1.0000 Uiso R
H491 H 0.1120 -0.2380 0.0490 0.0291 1.0000 Uiso R
H501 H 0.0171 -0.2776 0.0570 0.0312 1.0000 Uiso R
H541 H 0.0853 -0.0782 0.1513 0.0239 1.0000 Uiso R
H261 H 0.3979 -0.0885 0.1589 0.0220 1.0000 Uiso R
H211 H 0.4872 0.1379 0.1160 0.0389 1.0000 Uiso R
H221 H 0.5824 0.0996 0.1307 0.0410 1.0000 Uiso R
H321 H 0.4850 -0.1291 0.1652 0.0360 1.0000 Uiso R
H311 H 0.5827 -0.1638 0.1795 0.0429 1.0000 Uiso R
H301 H 0.6662 -0.0958 0.1722 0.0450 1.0000 Uiso R
H291 H 0.6514 0.0090 0.1509 0.0429 1.0000 Uiso R
H821 H 0.3203 0.1396 0.1763 0.0249 1.0000 Uiso R
H771 H 0.4090 -0.0439 0.2589 0.0431 1.0000 Uiso R
H781 H 0.4598 0.0378 0.2877 0.0519 1.0000 Uiso R
H881 H 0.3459 0.2157 0.2101 0.0408 1.0000 Uiso R
H871 H 0.3919 0.2962 0.2435 0.0608 1.0000 Uiso R
H861 H 0.4562 0.2667 0.2897 0.0679 1.0000 Uiso R
H851 H 0.4762 0.1574 0.3006 0.0580 1.0000 Uiso R
H711 H 0.2858 -0.2724 0.3303 0.0338 1.0000 Uiso R
H721 H 0.2507 -0.2203 0.3767 0.0378 1.0000 Uiso R
H731 H 0.2058 -0.1150 0.3707 0.0398 1.0000 Uiso R
H741 H 0.1953 -0.0645 0.3200 0.0328 1.0000 Uiso R
H641 H 0.3020 -0.2749 0.2703 0.0336 1.0000 Uiso R
H631 H 0.2893 -0.2292 0.2184 0.0339 1.0000 Uiso R
H681 H 0.1733 -0.0280 0.2725 0.0311 1.0000 Uiso R
H601 H 0.0096 -0.1320 0.1656 0.0370 1.0000 Uiso R
H591 H -0.0853 -0.1754 0.1727 0.0511 1.0000 Uiso R
H581 H -0.1300 -0.2475 0.1335 0.0498 1.0000 Uiso R
H571 H -0.0781 -0.2785 0.0880 0.0390 1.0000 Uiso R
H361 H 0.3387 -0.2802 -0.0015 0.0399 1.0000 Uiso R
H351 H 0.3413 -0.1839 0.0276 0.0330 1.0000 Uiso R
H431 H 0.2968 -0.3921 -0.0121 0.0420 1.0000 Uiso R
H441 H 0.2324 -0.4767 0.0018 0.0469 1.0000 Uiso R
H451 H 0.1804 -0.4699 0.0504 0.0580 1.0000 Uiso R
H461 H 0.1909 -0.3796 0.0851 0.0520 1.0000 Uiso R
H401 H 0.2250 -0.3105 0.1208 0.0340 1.0000 Uiso R
H1161 H 0.1414 0.0492 -0.0053 0.0320 1.0000 Uiso R
H1151 H 0.0931 0.0717 -0.0561 0.0380 1.0000 Uiso R
H1141 H -0.0105 0.0964 -0.0604 0.0378 1.0000 Uiso R
H1131 H -0.0647 0.1070 -0.0130 0.0327 1.0000 Uiso R
H1021 H 0.0165 0.2622 0.0924 0.0390 1.0000 Uiso R
H1011 H -0.0803 0.3061 0.0912 0.0481 1.0000 Uiso R
H1001 H -0.1412 0.2940 0.1371 0.0507 1.0000 Uiso R
H991 H -0.1037 0.2404 0.1833 0.0479 1.0000 Uiso R
H921 H -0.0219 0.1768 0.2136 0.0500 1.0000 Uiso R
H911 H 0.0712 0.1240 0.2146 0.0392 1.0000 Uiso R
H961 H 0.1119 0.2438 0.1011 0.0250 1.0000 Uiso R
H121 H 0.4202 0.0166 0.0242 0.0279 1.0000 Uiso R
H181 H 0.4959 0.0805 0.0175 0.0310 1.0000 Uiso R
H171 H 0.5624 0.1456 -0.0107 0.0377 1.0000 Uiso R
H161 H 0.5328 0.2518 -0.0288 0.0399 1.0000 Uiso R
H151 H 0.4396 0.2937 -0.0159 0.0360 1.0000 Uiso R
H81 H 0.3413 0.2816 0.0120 0.0349 1.0000 Uiso R
H71 H 0.2806 0.2240 0.0456 0.0291 1.0000 Uiso R
H1182 H 0.0928 0.4000 0.0932 0.0469 1.0000 Uiso R
H1181 H 0.0680 0.3657 0.0595 0.0468 1.0000 Uiso R
H1192 H 0.0067 0.4581 0.0709 0.0740 1.0000 Uiso R
H1191 H 0.0653 0.5049 0.0718 0.0740 1.0000 Uiso R
H1193 H 0.0414 0.4715 0.0378 0.0738 1.0000 Uiso R
H1201 H 0.1923 0.3628 0.0867 0.0549 1.0000 Uiso R
H1202 H 0.1713 0.3241 0.0537 0.0550 1.0000 Uiso R
H1211 H 0.2753 0.3491 0.0534 0.0869 1.0000 Uiso R
H1213 H 0.2612 0.4247 0.0579 0.0868 1.0000 Uiso R
H1212 H 0.2408 0.3885 0.0247 0.0869 1.0000 Uiso R
H981 H 0.2236 0.1641 0.0779 0.0450 1.0000 Uiso R
H701 H 0.1677 0.0654 0.2119 0.0568 1.0000 Uiso R
H421 H 0.2204 -0.2018 0.1743 0.0530 1.0000 Uiso R
H141 H 0.3503 -0.0921 0.0602 0.0440 1.0000 Uiso R

loop_
_atom_site_aniso_label
_atom_site_aniso_U_11
_atom_site_aniso_U_22
_atom_site_aniso_U_33
_atom_site_aniso_U_23
_atom_site_aniso_U_13
_atom_site_aniso_U_12
Mn1 0.0150(3) 0.0133(3) 0.0214(3) 0.0015(3) -0.0006(2) 0.0001(3)
Mn2 0.0151(3) 0.0134(3) 0.0196(3) 0.0001(3) 0.0016(2) -0.0004(3)
Mn3 0.0196(3) 0.0166(3) 0.0199(3) 0.0017(3) -0.0018(3) 0.0018(3)
Mn4 0.0151(3) 0.0143(3) 0.0182(3) -0.0003(3) -0.0019(2) 0.0014(3)
O5 0.0198(16) 0.0166(17) 0.0268(18) 0.0070(14) 0.0024(13) 0.0025(13)
C6 0.026(2) 0.013(2) 0.023(2) 0.0004(17) -0.0029(18) -0.0029(18)
C7 0.019(2) 0.021(2) 0.032(3) 0.006(2) 0.0032(19) 0.0008(19)
C8 0.031(3) 0.018(2) 0.039(3) 0.010(2) 0.002(2) -0.001(2)
C9 0.026(3) 0.023(3) 0.029(3) 0.001(2) 0.001(2) -0.008(2)
C10 0.025(2) 0.022(2) 0.023(2) -0.0019(19) 0.0052(19) -0.009(2)
C11 0.023(2) 0.021(2) 0.022(2) 0.0003(19) 0.0000(18) -0.0028(19)
C12 0.022(2) 0.020(2) 0.028(2) -0.004(2) 0.0041(19) -0.0033(19)
N13 0.0194(19) 0.0128(19) 0.029(2) 0.0005(16) 0.0009(16) -0.0013(15)
O14 0.033(2) 0.0118(17) 0.045(2) 0.0000(16) 0.0143(17) -0.0002(15)
C15 0.040(3) 0.021(3) 0.028(3) 0.003(2) 0.010(2) -0.003(2)
C16 0.038(3) 0.029(3) 0.033(3) -0.006(2) 0.012(2) -0.014(2)
C17 0.029(3) 0.032(3) 0.035(3) -0.007(2) 0.011(2) -0.004(2)
C18 0.028(3) 0.019(2) 0.030(3) -0.003(2) 0.007(2) -0.005(2)
O19 0.0204(17) 0.0180(17) 0.033(2) 0.0030(15) -0.0015(14) -0.0002(14)
C20 0.019(2) 0.020(2) 0.026(2) -0.0056(19) 0.0013(18) 0.0006(18)
C21 0.022(2) 0.022(3) 0.053(4) -0.002(2) 0.001(2) -0.006(2)
C22 0.022(3) 0.037(3) 0.044(3) -0.008(3) -0.003(2) -0.004(2)
C23 0.018(2) 0.037(3) 0.033(3) -0.007(2) -0.004(2) 0.004(2)
C24 0.019(2) 0.031(3) 0.030(3) -0.011(2) -0.0058(19) 0.006(2)
C25 0.018(2) 0.023(2) 0.024(2) -0.0010(19) -0.0047(18) 0.0007(19)
C26 0.019(2) 0.017(2) 0.020(2) 0.0001(17) -0.0033(17) 0.0037(17)
N27 0.0167(18) 0.0154(19) 0.0224(19) -0.0012(15) 0.0024(15) -0.0029(15)
O28 0.0171(15) 0.0139(16) 0.0238(17) 0.0024(13) 0.0042(13) 0.0024(12)
C29 0.023(3) 0.043(4) 0.042(3) -0.009(3) -0.007(2) 0.002(2)
C30 0.019(3) 0.054(4) 0.038(3) -0.006(3) -0.006(2) 0.006(3)
C31 0.032(3) 0.038(3) 0.039(3) -0.004(3) -0.008(2) 0.015(3)
C32 0.023(2) 0.033(3) 0.036(3) -0.003(2) -0.007(2) 0.003(2)
O33 0.0195(16) 0.0147(16) 0.0247(17) -0.0029(13) 0.0068(13) -0.0002(13)
C34 0.021(2) 0.020(2) 0.027(3) -0.0007(19) 0.0046(19) 0.0023(19)
C35 0.029(3) 0.021(3) 0.034(3) -0.003(2) 0.010(2) -0.005(2)
C36 0.038(3) 0.029(3) 0.033(3) -0.006(2) 0.013(2) -0.003(2)
C37 0.031(3) 0.026(3) 0.032(3) -0.009(2) 0.001(2) 0.001(2)
C38 0.028(3) 0.019(2) 0.032(3) -0.005(2) 0.007(2) -0.004(2)
C39 0.025(2) 0.023(3) 0.031(3) -0.003(2) 0.002(2) -0.002(2)
C40 0.038(3) 0.016(2) 0.030(3) 0.002(2) 0.008(2) -0.002(2)
N41 0.027(2) 0.018(2) 0.023(2) 0.0027(16) 0.0043(17) 0.0005(17)
O42 0.061(3) 0.0211(19) 0.0237(19) -0.0003(15) 0.0123(19) -0.0035(19)
C43 0.046(4) 0.026(3) 0.034(3) -0.014(2) 0.008(3) -0.002(3)
C44 0.054(4) 0.017(3) 0.046(4) -0.008(2) -0.001(3) -0.003(3)
C45 0.063(5) 0.026(3) 0.056(4) -0.011(3) 0.019(4) -0.017(3)
C46 0.063(5) 0.022(3) 0.044(4) -0.006(3) 0.015(3) -0.011(3)
O47 0.0198(16) 0.0225(18) 0.0220(17) -0.0009(14) 0.0021(13) -0.0032(14)
C48 0.018(2) 0.020(2) 0.021(2) 0.0038(18) -0.0008(17) -0.0016(18)
C49 0.031(3) 0.020(2) 0.023(2) -0.0050(19) 0.001(2) -0.002(2)
C50 0.030(3) 0.022(3) 0.025(3) -0.003(2) -0.006(2) -0.005(2)
C51 0.025(2) 0.019(2) 0.026(3) 0.0042(19) 0.0013(19) 0.0001(19)
C52 0.017(2) 0.022(2) 0.021(2) -0.0001(18) 0.0009(17) 0.0012(18)
C53 0.018(2) 0.015(2) 0.019(2) -0.0018(16) 0.0004(16) 0.0012(17)
C54 0.020(2) 0.020(2) 0.019(2) 0.0031(18) 0.0061(17) 0.0014(18)
N55 0.0168(18) 0.0128(18) 0.0185(18) -0.0034(14) 0.0000(14) -0.0013(14)
O56 0.0179(15) 0.0131(15) 0.0241(17) -0.0067(13) -0.0029(13) 0.0015(12)
C57 0.026(3) 0.023(3) 0.047(4) 0.000(2) -0.006(2) -0.005(2)
C58 0.018(3) 0.045(4) 0.062(4) -0.005(3) 0.007(3) -0.005(3)
C59 0.029(3) 0.050(4) 0.048(4) -0.007(3) 0.014(3) -0.005(3)
C60 0.019(2) 0.035(3) 0.039(3) -0.006(2) 0.004(2) -0.004(2)
O61 0.034(2) 0.0162(17) 0.0241(18) 0.0017(14) 0.0003(15) 0.0026(15)
C62 0.024(2) 0.022(2) 0.025(2) 0.005(2) 0.0001(19) 0.000(2)
C63 0.035(3) 0.023(3) 0.028(3) 0.002(2) 0.004(2) 0.004(2)
C64 0.034(3) 0.020(3) 0.032(3) 0.006(2) -0.004(2) 0.008(2)
C65 0.022(2) 0.028(3) 0.025(2) 0.004(2) -0.0049(19) -0.004(2)
C66 0.017(2) 0.025(3) 0.026(2) 0.001(2) -0.0027(18) -0.0038(19)
C67 0.022(2) 0.020(2) 0.023(2) 0.0015(19) -0.0023(18) -0.0048(19)
C68 0.025(2) 0.028(3) 0.023(2) 0.001(2) 0.0018(19) 0.003(2)
N69 0.024(2) 0.024(2) 0.022(2) 0.0020(17) -0.0007(16) 0.0059(17)
O70 0.052(3) 0.031(2) 0.031(2) 0.0093(18) 0.0073(19) 0.023(2)
C71 0.031(3) 0.027(3) 0.027(3) 0.007(2) -0.008(2) -0.005(2)
C72 0.031(3) 0.039(3) 0.025(3) 0.016(2) -0.006(2) -0.005(2)
C73 0.029(3) 0.043(4) 0.029(3) -0.002(2) 0.001(2) -0.002(3)
C74 0.023(2) 0.028(3) 0.030(3) 0.005(2) 0.000(2) 0.003(2)
O75 0.0196(17) 0.031(2) 0.0298(19) 0.0023(16) -0.0047(14) 0.0045(15)
C76 0.018(2) 0.033(3) 0.021(2) 0.004(2) -0.0009(18) -0.006(2)
C77 0.033(3) 0.044(4) 0.029(3) 0.013(3) -0.013(2) -0.003(3)
C78 0.032(3) 0.065(5) 0.033(3) 0.011(3) -0.015(3) -0.005(3)
C79 0.027(3) 0.064(4) 0.021(3) -0.002(3) -0.004(2) -0.008(3)
C80 0.022(2) 0.039(3) 0.022(2) -0.004(2) -0.0030(19) -0.003(2)
C81 0.017(2) 0.028(3) 0.022(2) -0.0019(19) -0.0044(17) 0.0022(19)
C82 0.023(2) 0.019(2) 0.020(2) -0.0016(18) -0.0008(18) 0.0023(19)
N83 0.0157(18) 0.019(2) 0.022(2) 0.0016(15) -0.0050(15) -0.0018(15)
O84 0.0163(15) 0.0170(16) 0.0231(17) 0.0022(13) -0.0052(12) -0.0006(13)
C85 0.038(4) 0.074(6) 0.034(3) -0.015(3) -0.011(3) -0.016(4)
C86 0.045(4) 0.071(6) 0.054(5) -0.035(4) -0.008(3) -0.019(4)
C87 0.049(4) 0.045(4) 0.058(5) -0.019(4) -0.010(4) -0.002(3)
C88 0.028(3) 0.035(3) 0.041(3) -0.015(3) -0.010(2) -0.004(2)
O89 0.0248(17) 0.0222(18) 0.0188(16) -0.0009(14) -0.0020(13) 0.0038(14)
C90 0.017(2) 0.018(2) 0.026(2) -0.0031(19) 0.0013(18) 0.0035(18)
C91 0.033(3) 0.035(3) 0.031(3) 0.006(2) 0.009(2) 0.009(2)
C92 0.029(3) 0.042(4) 0.054(4) 0.013(3) 0.020(3) 0.014(3)
C93 0.022(3) 0.021(3) 0.051(4) 0.003(2) 0.000(2) 0.002(2)
C94 0.024(2) 0.016(2) 0.036(3) -0.003(2) -0.008(2) 0.0057(19)
C95 0.023(2) 0.013(2) 0.024(2) -0.0028(17) -0.0001(18) -0.0003(18)
C96 0.020(2) 0.015(2) 0.028(2) 0.0032(18) -0.0006(18) 0.0038(18)
N97 0.023(2) 0.020(2) 0.021(2) -0.0004(16) 0.0007(16) -0.0005(16)
O98 0.035(2) 0.0215(19) 0.035(2) 0.0076(16) 0.0085(17) 0.0105(16)
C99 0.023(3) 0.032(3) 0.065(5) 0.007(3) 0.007(3) 0.006(2)
C100 0.022(3) 0.029(3) 0.076(5) -0.001(3) -0.006(3) 0.004(2)
C101 0.035(3) 0.031(3) 0.055(4) 0.002(3) -0.021(3) 0.009(3)
C102 0.027(3) 0.027(3) 0.043(3) -0.005(2) -0.008(2) 0.007(2)
O103 0.0160(15) 0.0200(17) 0.0238(17) -0.0009(13) -0.0007(13) -0.0020(13)
C104 0.018(2) 0.016(2) 0.026(2) -0.0001(18) -0.0046(18) -0.0037(17)
C105 0.016(2) 0.029(3) 0.032(3) -0.002(2) -0.0010(19) 0.001(2)
C106 0.016(2) 0.024(3) 0.038(3) 0.000(2) -0.006(2) 0.0003(19)
C107 0.022(2) 0.014(2) 0.029(3) 0.0033(18) -0.0109(19) 0.0012(18)
C108 0.023(2) 0.012(2) 0.030(3) 0.0007(18) -0.0128(19) -0.0006(18)
C109 0.017(2) 0.011(2) 0.021(2) 0.0012(16) -0.0063(16) 0.0010(16)
C110 0.023(2) 0.012(2) 0.016(2) -0.0018(15) -0.0005(16) -0.0017(17)
N111 0.0155(17) 0.0155(18) 0.0166(18) -0.0001(14) 0.0003(14) 0.0004(14)
O112 0.0133(14) 0.0134(15) 0.0248(17) 0.0027(13) 0.0013(12) 0.0036(12)
C113 0.031(3) 0.022(3) 0.029(3) 0.008(2) -0.012(2) 0.000(2)
C114 0.038(3) 0.024(3) 0.032(3) 0.006(2) -0.019(2) -0.004(2)
C115 0.043(3) 0.027(3) 0.024(3) 0.002(2) -0.006(2) -0.002(2)
C116 0.028(3) 0.024(3) 0.028(3) 0.004(2) -0.003(2) 0.001(2)
O117 0.044(3) 0.028(2) 0.043(3) 0.0037(19) 0.002(2) 0.0018(19)
C118 0.047(4) 0.035(3) 0.036(3) -0.004(3) 0.002(3) -0.014(3)
C119 0.055(4) 0.057(5) 0.037(4) -0.008(3) 0.003(3) 0.003(4)
C120 0.060(5) 0.032(3) 0.047(4) 0.004(3) -0.010(3) 0.001(3)
C121 0.052(5) 0.040(4) 0.081(6) -0.001(4) 0.004(4) 0.004(4)

loop_
_atom_type_symbol
_atom_type_scat_dispersion_real
_atom_type_scat_dispersion_imag
_atom_type_scat_Cromer_Mann_a1
_atom_type_scat_Cromer_Mann_b1
_atom_type_scat_Cromer_Mann_a2
_atom_type_scat_Cromer_Mann_b2
_atom_type_scat_Cromer_Mann_a3
_atom_type_scat_Cromer_Mann_b3
_atom_type_scat_Cromer_Mann_a4
_atom_type_scat_Cromer_Mann_b4
_atom_type_scat_Cromer_Mann_c
_atom_type_scat_source
C 0.0033 0.0016 2.3100 20.8439 1.0200 10.2075 1.5886 0.5687 0.8650 51.6512 0.2156 'International Tables Vol C 4.2.6.8 and 6.1.1.4'
H 0.0000 0.0000 0.4930 10.5109 0.3229 26.1257 0.1402 3.1424 0.0408 57.7998 0.0030 'International Tables Vol C 4.2.6.8 and 6.1.1.4'
N 0.0061 0.0033 12.2126 0.0057 3.1322 9.8933 2.0125 28.9975 1.1663 0.5826 -11.5290 'International Tables Vol C 4.2.6.8 and 6.1.1.4'
O 0.0106 0.0060 3.0485 13.2771 2.2868 5.7011 1.5463 0.3239 0.8670 32.9089 0.2508 'International Tables Vol C 4.2.6.8 and 6.1.1.4'
Mn 0.3368 0.7283 11.2819 5.3409 7.3573 0.3432 3.0193 17.8674 2.2441 83.7543 1.0896 'International Tables Vol C 4.2.6.8 and 6.1.1.4'

loop_
_geom_angle_atom_site_label_1
_geom_angle_atom_site_label_2
_geom_angle_atom_site_label_3
_geom_angle
_geom_angle_publ_flag
O5 Mn1 N13 83.83(16) yes
O5 Mn1 O19 94.95(16) yes
N13 Mn1 O19 92.53(16) yes
O5 Mn1 N27 175.45(16) yes
N13 Mn1 N27 92.22(16) yes
O19 Mn1 N27 87.47(16) yes
O5 Mn1 O84 92.62(14) yes
N13 Mn1 O84 173.71(14) yes
O19 Mn1 O84 92.96(15) yes
N27 Mn1 O84 91.10(14) yes
O5 Mn1 O112 91.37(14) yes
N13 Mn1 O112 90.66(15) yes
O19 Mn1 O112 173.19(16) yes
N27 Mn1 O112 86.39(15) yes
O84 Mn1 O112 84.22(13) yes
O28 Mn2 O33 92.62(14) yes
O28 Mn2 N41 94.45(15) yes
O33 Mn2 N41 83.38(16) yes
O28 Mn2 O47 173.41(15) yes
O33 Mn2 O47 93.64(15) yes
N41 Mn2 O47 88.33(16) yes
O28 Mn2 N55 87.37(15) yes
O33 Mn2 N55 176.14(16) yes
N41 Mn2 N55 92.77(16) yes
O47 Mn2 N55 86.52(16) yes
O28 Mn2 O112 82.39(13) yes
O33 Mn2 O112 93.08(14) yes
N41 Mn2 O112 175.16(15) yes
O47 Mn2 O112 95.20(14) yes
N55 Mn2 O112 90.74(14) yes
O28 Mn3 O56 83.49(13) yes
O28 Mn3 O61 87.16(14) yes
O56 Mn3 O61 93.39(16) yes
O28 Mn3 N69 165.34(15) yes
O56 Mn3 N69 87.31(15) yes
O61 Mn3 N69 82.00(17) yes
O28 Mn3 O75 94.09(15) yes
O56 Mn3 O75 173.03(17) yes
O61 Mn3 O75 93.03(17) yes
N69 Mn3 O75 96.30(17) yes
O28 Mn3 N83 92.65(15) yes
O56 Mn3 N83 86.38(15) yes
O61 Mn3 N83 179.72(17) yes
N69 Mn3 N83 98.15(17) yes
O75 Mn3 N83 87.20(17) yes
O56 Mn4 O84 83.61(13) yes
O56 Mn4 O89 92.48(14) yes
O84 Mn4 O89 93.55(15) yes
O56 Mn4 N97 173.28(14) yes
O84 Mn4 N97 91.64(15) yes
O89 Mn4 N97 83.04(16) yes
O56 Mn4 O103 94.73(14) yes
O84 Mn4 O103 172.20(16) yes
O89 Mn4 O103 94.14(15) yes
N97 Mn4 O103 90.60(16) yes
O56 Mn4 N111 92.16(14) yes
O84 Mn4 N111 87.11(15) yes
O89 Mn4 N111 175.35(16) yes
N97 Mn4 N111 92.34(16) yes
O103 Mn4 N111 85.34(16) yes
Mn1 O5 C6 124.4(3) yes
O5 C6 C7 117.4(5) yes
O5 C6 C11 123.7(4) yes
C7 C6 C11 118.8(5) yes
C6 C7 C8 121.1(5) yes
C6 C7 H71 119.6 no
C8 C7 H71 119.4 no
C7 C8 C9 121.9(5) yes
C7 C8 H81 119.2 no
C9 C8 H81 118.9 no
C8 C9 C10 118.5(5) yes
C8 C9 C15 122.1(5) yes
C10 C9 C15 119.3(5) yes
C9 C10 C11 119.4(5) yes
C9 C10 C18 117.6(5) yes
C11 C10 C18 122.9(5) yes
C10 C11 C6 119.5(5) yes
C10 C11 C12 118.1(5) yes
C6 C11 C12 122.1(5) yes
C11 C12 N13 124.0(5) yes
C11 C12 H121 117.8 no
N13 C12 H121 118.2 no
Mn1 N13 C12 120.7(4) yes
Mn1 N13 O14 125.7(3) yes
C12 N13 O14 112.7(4) yes
N13 O14 H141 105.8 no
C9 C15 C16 121.1(5) yes
C9 C15 H151 118.9 no
C16 C15 H151 120.0 no
C15 C16 C17 120.4(5) yes
C15 C16 H161 120.0 no
C17 C16 H161 119.6 no
C16 C17 C18 120.0(5) yes
C16 C17 H171 120.2 no
C18 C17 H171 119.8 no
C10 C18 C17 121.5(5) yes
C10 C18 H181 118.8 no
C17 C18 H181 119.7 no
Mn1 O19 C20 127.8(3) yes
O19 C20 C21 117.8(5) yes
O19 C20 C25 123.4(5) yes
C21 C20 C25 118.8(5) yes
C20 C21 C22 121.4(6) yes
C20 C21 H211 119.4 no
C22 C21 H211 119.1 no
C21 C22 C23 121.7(6) yes
C21 C22 H221 119.6 no
C23 C22 H221 118.8 no
C22 C23 C24 118.8(5) yes
C22 C23 C29 121.7(6) yes
C24 C23 C29 119.5(6) yes
C23 C24 C25 118.7(5) yes
C23 C24 C32 117.5(5) yes
C25 C24 C32 123.8(5) yes
C24 C25 C20 120.5(5) yes
C24 C25 C26 119.4(5) yes
C20 C25 C26 119.9(4) yes
C25 C26 N27 123.5(4) yes
C25 C26 H261 118.1 no
N27 C26 H261 118.4 no
Mn1 N27 C26 126.8(3) yes
Mn1 N27 O28 118.4(3) yes
C26 N27 O28 113.4(4) yes
Mn3 O28 N27 109.9(3) yes
Mn3 O28 Mn2 115.69(15) yes
N27 O28 Mn2 116.7(3) yes
C23 C29 C30 121.5(6) yes
C23 C29 H291 119.4 no
C30 C29 H291 119.1 no
C29 C30 C31 119.2(6) yes
C29 C30 H301 120.3 no
C31 C30 H301 120.5 no
C30 C31 C32 121.7(6) yes
C30 C31 H311 119.2 no
C32 C31 H311 119.0 no
C24 C32 C31 120.6(6) yes
C24 C32 H321 119.5 no
C31 C32 H321 119.9 no
Mn2 O33 C34 124.1(3) yes
O33 C34 C35 117.1(5) yes
O33 C34 C39 124.3(5) yes
C35 C34 C39 118.5(5) yes
C34 C35 C36 121.7(5) yes
C34 C35 H351 119.3 no
C36 C35 H351 119.0 no
C35 C36 C37 121.6(5) yes
C35 C36 H361 119.6 no
C37 C36 H361 118.8 no
C36 C37 C38 118.4(5) yes
C36 C37 C43 121.3(6) yes
C38 C37 C43 120.2(6) yes
C37 C38 C39 120.2(5) yes
C37 C38 C46 117.2(5) yes
C39 C38 C46 122.5(5) yes
C38 C39 C34 119.0(5) yes
C38 C39 C40 119.2(5) yes
C34 C39 C40 121.6(5) yes
C39 C40 N41 123.9(5) yes
C39 C40 H401 118.3 no
N41 C40 H401 117.8 no
Mn2 N41 C40 120.6(4) yes
Mn2 N41 O42 125.6(3) yes
C40 N41 O42 112.0(4) yes
N41 O42 H421 107.1 no
C37 C43 C44 121.0(6) yes
C37 C43 H431 119.1 no
C44 C43 H431 119.9 no
C43 C44 C45 119.5(6) yes
C43 C44 H441 120.6 no
C45 C44 H441 119.9 no
C44 C45 C46 121.6(6) yes
C44 C45 H451 119.3 no
C46 C45 H451 119.1 no
C38 C46 C45 120.5(6) yes
C38 C46 H461 119.9 no
C45 C46 H461 119.5 no
Mn2 O47 C48 124.8(3) yes
O47 C48 C49 116.9(5) yes
O47 C48 C53 124.0(4) yes
C49 C48 C53 119.1(5) yes
C48 C49 C50 120.6(5) yes
C48 C49 H491 120.0 no
C50 C49 H491 119.4 no
C49 C50 C51 121.4(5) yes
C49 C50 H501 119.2 no
C51 C50 H501 119.4 no
C50 C51 C52 119.8(5) yes
C50 C51 C57 121.1(5) yes
C52 C51 C57 119.0(5) yes
C51 C52 C53 118.3(4) yes
C51 C52 C60 118.1(5) yes
C53 C52 C60 123.6(5) yes
C52 C53 C48 120.4(4) yes
C52 C53 C54 119.6(4) yes
C48 C53 C54 119.8(4) yes
C53 C54 N55 123.2(4) yes
C53 C54 H541 118.5 no
N55 C54 H541 118.3 no
Mn2 N55 C54 127.4(3) yes
Mn2 N55 O56 117.9(3) yes
C54 N55 O56 113.6(4) yes
Mn4 O56 N55 112.2(3) yes
Mn4 O56 Mn3 117.52(16) yes
N55 O56 Mn3 114.4(3) yes
C51 C57 C58 120.8(6) yes
C51 C57 H571 119.4 no
C58 C57 H571 119.8 no
C57 C58 C59 120.2(6) yes
C57 C58 H581 120.4 no
C59 C58 H581 119.4 no
C58 C59 C60 120.4(6) yes
C58 C59 H591 119.7 no
C60 C59 H591 119.9 no
C52 C60 C59 121.4(6) yes
C52 C60 H601 119.2 no
C59 C60 H601 119.4 no
Mn3 O61 C62 123.2(3) yes
O61 C62 C63 116.7(5) yes
O61 C62 C67 122.6(5) yes
C63 C62 C67 120.6(5) yes
C62 C63 C64 120.8(5) yes
C62 C63 H631 119.4 no
C64 C63 H631 119.8 no
C63 C64 C65 121.4(5) yes
C63 C64 H641 119.3 no
C65 C64 H641 119.3 no
C64 C65 C66 118.9(5) yes
C64 C65 C71 121.4(5) yes
C66 C65 C71 119.7(5) yes
C65 C66 C67 119.7(5) yes
C65 C66 C74 117.5(5) yes
C67 C66 C74 122.8(5) yes
C66 C67 C62 118.5(5) yes
C66 C67 C68 120.1(5) yes
C62 C67 C68 121.4(5) yes
C67 C68 N69 123.7(5) yes
C67 C68 H681 118.0 no
N69 C68 H681 118.3 no
Mn3 N69 C68 123.0(4) yes
Mn3 N69 O70 124.5(3) yes
C68 N69 O70 112.4(4) yes
N69 O70 H701 100.5 no
C65 C71 C72 121.9(6) yes
C65 C71 H711 118.6 no
C72 C71 H711 119.4 no
C71 C72 C73 118.5(5) yes
C71 C72 H721 121.0 no
C73 C72 H721 120.5 no
C72 C73 C74 121.3(6) yes
C72 C73 H731 119.3 no
C74 C73 H731 119.4 no
C66 C74 C73 121.1(5) yes
C66 C74 H741 119.7 no
C73 C74 H741 119.2 no
Mn3 O75 C76 127.5(3) yes
O75 C76 C77 116.7(5) yes
O75 C76 C81 124.1(5) yes
C77 C76 C81 119.1(5) yes
C76 C77 C78 120.8(6) yes
C76 C77 H771 119.3 no
C78 C77 H771 119.9 no
C77 C78 C79 121.9(6) yes
C77 C78 H781 118.9 no
C79 C78 H781 119.3 no
C78 C79 C80 119.5(6) yes
C78 C79 C85 121.6(6) yes
C80 C79 C85 118.9(7) yes
C79 C80 C81 118.1(6) yes
C79 C80 C88 118.4(6) yes
C81 C80 C88 123.4(5) yes
C80 C81 C76 120.4(5) yes
C80 C81 C82 120.1(5) yes
C76 C81 C82 119.4(5) yes
C81 C82 N83 124.1(5) yes
C81 C82 H821 117.9 no
N83 C82 H821 118.0 no
Mn3 N83 C82 126.7(3) yes
Mn3 N83 O84 118.2(3) yes
C82 N83 O84 114.2(4) yes
Mn1 O84 N83 111.3(3) yes
Mn1 O84 Mn4 114.60(16) yes
N83 O84 Mn4 115.1(3) yes
C79 C85 C86 121.3(7) yes
C79 C85 H851 119.2 no
C86 C85 H851 119.5 no
C85 C86 C87 119.9(6) yes
C85 C86 H861 119.7 no
C87 C86 H861 120.4 no
C86 C87 C88 120.4(8) yes
C86 C87 H871 120.1 no
C88 C87 H871 119.5 no
C80 C88 C87 121.0(6) yes
C80 C88 H881 119.2 no
C87 C88 H881 119.8 no
Mn4 O89 C90 119.1(3) yes
O89 C90 C91 116.8(5) yes
O89 C90 C95 124.1(5) yes
C91 C90 C95 119.2(5) yes
C90 C91 C92 120.3(6) yes
C90 C91 H911 119.6 no
C92 C91 H911 120.1 no
C91 C92 C93 121.5(6) yes
C91 C92 H921 119.6 no
C93 C92 H921 118.9 no
C92 C93 C94 119.1(5) yes
C92 C93 C99 121.6(6) yes
C94 C93 C99 119.2(6) yes
C93 C94 C95 119.3(5) yes
C93 C94 C102 118.0(5) yes
C95 C94 C102 122.6(5) yes
C94 C95 C90 120.2(5) yes
C94 C95 C96 118.8(5) yes
C90 C95 C96 121.0(4) yes
C95 C96 N97 123.3(5) yes
C95 C96 H961 118.4 no
N97 C96 H961 118.3 no
Mn4 N97 C96 119.7(4) yes
Mn4 N97 O98 127.0(3) yes
C96 N97 O98 113.0(4) yes
N97 O98 H981 107.9 no
C93 C99 C100 121.7(7) yes
C93 C99 H991 119.0 no
C100 C99 H991 119.3 no
C99 C100 C101 120.0(6) yes
C99 C100 H1001 120.0 no
C101 C100 H1001 120.1 no
C100 C101 C102 120.2(6) yes
C100 C101 H1011 120.3 no
C102 C101 H1011 119.5 no
C94 C102 C101 120.8(6) yes
C94 C102 H1021 119.4 no
C101 C102 H1021 119.8 no
Mn4 O103 C104 123.7(3) yes
O103 C104 C105 117.8(5) yes
O103 C104 C109 123.2(4) yes
C105 C104 C109 118.9(4) yes
C104 C105 C106 121.0(5) yes
C104 C105 H1051 119.5 no
C106 C105 H1051 119.5 no
C105 C106 C107 121.2(5) yes
C105 C106 H1061 119.8 no
C107 C106 H1061 118.9 no
C106 C107 C108 119.7(5) yes
C106 C107 C113 121.0(5) yes
C108 C107 C113 119.2(5) yes
C107 C108 C109 118.5(5) yes
C107 C108 C116 118.8(5) yes
C109 C108 C116 122.7(5) yes
C108 C109 C104 120.5(4) yes
C108 C109 C110 120.1(4) yes
C104 C109 C110 119.1(4) yes
C109 C110 N111 123.2(4) yes
C109 C110 H1101 118.0 no
N111 C110 H1101 118.8 no
Mn4 N111 C110 126.0(3) yes
Mn4 N111 O112 118.5(3) yes
C110 N111 O112 115.2(4) yes
Mn2 O112 N111 113.5(2) yes
Mn2 O112 Mn1 117.91(15) yes
N111 O112 Mn1 111.9(3) yes
C107 C113 C114 120.7(5) yes
C107 C113 H1131 119.9 no
C114 C113 H1131 119.5 no
C113 C114 C115 119.8(5) yes
C113 C114 H1141 120.4 no
C115 C114 H1141 119.8 no
C114 C115 C116 120.9(6) yes
C114 C115 H1151 119.6 no
C116 C115 H1151 119.4 no
C108 C116 C115 120.5(5) yes
C108 C116 H1161 120.2 no
C115 C116 H1161 119.4 no
C118 O117 C120 112.7(5) yes
O117 C118 C119 108.4(6) yes
O117 C118 H1182 109.4 no
C119 C118 H1182 109.8 no
O117 C118 H1181 109.7 no
C119 C118 H1181 110.7 no
H1182 C118 H1181 108.8 no
C118 C119 H1192 109.2 no
C118 C119 H1191 108.9 no
H1192 C119 H1191 110.0 no
C118 C119 H1193 108.7 no
H1192 C119 H1193 110.6 no
H1191 C119 H1193 109.4 no
O117 C120 C121 109.5(6) yes
O117 C120 H1201 108.8 no
C121 C120 H1201 108.9 no
O117 C120 H1202 110.3 no
C121 C120 H1202 110.2 no
H1201 C120 H1202 109.1 no
C120 C121 H1211 110.3 no
C120 C121 H1213 110.0 no
H1211 C121 H1213 108.2 no
C120 C121 H1212 110.6 no
H1211 C121 H1212 109.3 no
H1213 C121 H1212 108.6 no

loop_
_geom_bond_atom_site_label_1
_geom_bond_atom_site_label_2
_geom_bond_distance
_geom_bond_publ_flag
Mn1 O5 1.931(3) yes
Mn1 N13 2.195(4) yes
Mn1 O19 1.860(4) yes
Mn1 N27 2.013(4) yes
Mn1 O84 2.253(4) yes
Mn1 O112 1.954(3) yes
Mn2 O28 1.956(4) yes
Mn2 O33 1.909(3) yes
Mn2 N41 2.210(4) yes
Mn2 O47 1.873(4) yes
Mn2 N55 2.014(4) yes
Mn2 O112 2.223(3) yes
Mn3 O28 2.224(3) yes
Mn3 O56 1.957(3) yes
Mn3 O61 1.900(4) yes
Mn3 N69 2.227(5) yes
Mn3 O75 1.865(4) yes
Mn3 N83 2.010(4) yes
Mn4 O56 2.189(4) yes
Mn4 O84 1.954(3) yes
Mn4 O89 1.915(4) yes
Mn4 N97 2.211(4) yes
Mn4 O103 1.882(3) yes
Mn4 N111 2.010(4) yes
O5 C6 1.338(6) yes
C6 C7 1.437(7) yes
C6 C11 1.395(7) yes
C7 C8 1.343(7) yes
C7 H71 0.927 no
C8 C9 1.419(8) yes
C8 H81 0.932 no
C9 C10 1.419(8) yes
C9 C15 1.415(7) yes
C10 C11 1.442(7) yes
C10 C18 1.415(7) yes
C11 C12 1.457(7) yes
C12 N13 1.278(6) yes
C12 H121 0.926 no
N13 O14 1.400(5) yes
O14 H141 0.817 no
C15 C16 1.353(8) yes
C15 H151 0.929 no
C16 C17 1.399(9) yes
C16 H161 0.931 no
C17 C18 1.370(7) yes
C17 H171 0.932 no
C18 H181 0.926 no
O19 C20 1.324(6) yes
C20 C21 1.419(7) yes
C20 C25 1.403(7) yes
C21 C22 1.350(8) yes
C21 H211 0.929 no
C22 C23 1.418(9) yes
C22 H221 0.935 no
C23 C24 1.425(8) yes
C23 C29 1.410(8) yes
C24 C25 1.438(7) yes
C24 C32 1.413(8) yes
C25 C26 1.445(7) yes
C26 N27 1.295(6) yes
C26 H261 0.937 no
N27 O28 1.395(5) yes
C29 C30 1.360(10) yes
C29 H291 0.929 no
C30 C31 1.383(9) yes
C30 H301 0.931 no
C31 C32 1.376(8) yes
C31 H311 0.927 no
C32 H321 0.927 no
O33 C34 1.330(6) yes
C34 C35 1.423(7) yes
C34 C39 1.406(7) yes
C35 C36 1.351(8) yes
C35 H351 0.920 no
C36 C37 1.406(8) yes
C36 H361 0.924 no
C37 C38 1.412(8) yes
C37 C43 1.416(8) yes
C38 C39 1.437(7) yes
C38 C46 1.427(8) yes
C39 C40 1.455(8) yes
C40 N41 1.277(7) yes
C40 H401 0.934 no
N41 O42 1.401(6) yes
O42 H421 0.813 no
C43 C44 1.358(9) yes
C43 H431 0.925 no
C44 C45 1.389(10) yes
C44 H441 0.925 no
C45 C46 1.374(9) yes
C45 H451 0.929 no
C46 H461 0.931 no
O47 C48 1.334(6) yes
C48 C49 1.422(7) yes
C48 C53 1.398(7) yes
C49 C50 1.355(8) yes
C49 H491 0.925 no
C50 C51 1.411(8) yes
C50 H501 0.921 no
C51 C52 1.409(7) yes
C51 C57 1.427(8) yes
C52 C53 1.437(7) yes
C52 C60 1.410(7) yes
C53 C54 1.426(7) yes
C54 N55 1.297(6) yes
C54 H541 0.923 no
N55 O56 1.388(5) yes
C57 C58 1.350(9) yes
C57 H571 0.926 no
C58 C59 1.397(10) yes
C58 H581 0.930 no
C59 C60 1.361(8) yes
C59 H591 0.927 no
C60 H601 0.925 no
O61 C62 1.335(6) yes
C62 C63 1.416(7) yes
C62 C67 1.399(7) yes
C63 C64 1.356(8) yes
C63 H631 0.933 no
C64 C65 1.412(8) yes
C64 H641 0.926 no
C65 C66 1.426(8) yes
C65 C71 1.401(7) yes
C66 C67 1.445(7) yes
C66 C74 1.413(8) yes
C67 C68 1.450(7) yes
C68 N69 1.274(7) yes
C68 H681 0.928 no
N69 O70 1.406(6) yes
O70 H701 0.814 no
C71 C72 1.363(9) yes
C71 H711 0.927 no
C72 C73 1.411(9) yes
C72 H721 0.926 no
C73 C74 1.366(8) yes
C73 H731 0.924 no
C74 H741 0.925 no
O75 C76 1.317(7) yes
C76 C77 1.425(7) yes
C76 C81 1.408(8) yes
C77 C78 1.350(9) yes
C77 H771 0.927 no
C78 C79 1.419(11) yes
C78 H781 0.927 no
C79 C80 1.423(8) yes
C79 C85 1.411(9) yes
C80 C81 1.445(7) yes
C80 C88 1.398(9) yes
C81 C82 1.438(7) yes
C82 N83 1.286(6) yes
C82 H821 0.933 no
N83 O84 1.396(5) yes
C85 C86 1.352(12) yes
C85 H851 0.928 no
C86 C87 1.401(11) yes
C86 H861 0.931 no
C87 C88 1.373(9) yes
C87 H871 0.926 no
C88 H881 0.937 no
O89 C90 1.343(6) yes
C90 C91 1.434(7) yes
C90 C95 1.388(7) yes
C91 C92 1.367(8) yes
C91 H911 0.931 no
C92 C93 1.413(9) yes
C92 H921 0.927 no
C93 C94 1.411(9) yes
C93 C99 1.412(8) yes
C94 C95 1.439(7) yes
C94 C102 1.411(8) yes
C95 C96 1.463(7) yes
C96 N97 1.272(6) yes
C96 H961 0.930 no
N97 O98 1.394(6) yes
O98 H981 0.820 no
C99 C100 1.337(10) yes
C99 H991 0.925 no
C100 C101 1.404(11) yes
C100 H1001 0.928 no
C101 C102 1.376(8) yes
C101 H1011 0.921 no
C102 H1021 0.924 no
O103 C104 1.321(6) yes
C104 C105 1.421(7) yes
C104 C109 1.408(7) yes
C105 C106 1.365(8) yes
C105 H1051 0.927 no
C106 C107 1.423(8) yes
C106 H1061 0.929 no
C107 C108 1.410(7) yes
C107 C113 1.416(7) yes
C108 C109 1.445(6) yes
C108 C116 1.411(8) yes
C109 C110 1.429(6) yes
C110 N111 1.288(6) yes
C110 H1101 0.928 no
N111 O112 1.394(5) yes
C113 C114 1.370(9) yes
C113 H1131 0.931 no
C114 C115 1.395(9) yes
C114 H1141 0.924 no
C115 C116 1.371(7) yes
C115 H1151 0.929 no
C116 H1161 0.928 no
O117 C118 1.408(8) yes
O117 C120 1.409(8) yes
C118 C119 1.507(10) yes
C118 H1182 0.979 no
C118 H1181 0.970 no
C119 H1192 0.962 no
C119 H1191 0.973 no
C119 H1193 0.960 no
C120 C121 1.485(11) yes
C120 H1201 0.967 no
C120 H1202 0.967 no
C121 H1211 0.957 no
C121 H1213 0.966 no
C121 H1212 0.951 no
